data_2020794
loop_
_publ_author_name
'Georgilis, Evangelos'
'Gessmann, Renate'
'Mitraki, Anna'
'Petratos, Kyriacos'

_publ_contact_author 'Gessmann, Renate'
_publ_section_title
;
 Diphenylalanine in tetrahydrofuran: a highly potent candidate for the
 development of novel nanomaterials
;
_journal_coeditor_code KU3197
_journal_issue 6
_journal_name_full 'Acta Crystallographica Section C'
_journal_page_first 447
_journal_page_last 450
_journal_paper_doi 10.1107/S2053229617006830
_journal_volume 73
_journal_year 2017
_chemical_formula_iupac 'C18 H20 N2 O3, C4 H8 O1'
_chemical_formula_moiety 'C18 H20 N2 O3, C4 H8 O1'
_chemical_formula_sum 'C22 H28 N2 O4'
_chemical_formula_weight 384.46
_chemical_name_common
;
Di-<i>L</i>-phenylalanine tetrahydrofuran monosolvate
;
_chemical_name_systematic
;
2-(2-Azaniumyl-3-phenylpropanamido)-3-phenylpropanoate tetrahydrofuran
monosolvate
;
_space_group_crystal_system orthorhombic
_space_group_IT_number 19
_space_group_name_Hall 'P 2ac 2ab'
_space_group_name_H-M_alt 'P 21 21 21'
_symmetry_space_group_name_Hall 'P 2ac 2ab'
_symmetry_space_group_name_H-M 'P 21 21 21'
_atom_sites_solution_hydrogens difmap
_audit_creation_method SHELXL-2014
_cell_angle_alpha 90
_cell_angle_beta 90
_cell_angle_gamma 90
_cell_formula_units_Z 4
_cell_length_a 5.0591(3)
_cell_length_b 16.7533(9)
_cell_length_c 23.5587(13)
_cell_measurement_reflns_used 19950
_cell_measurement_temperature 100(2)
_cell_measurement_theta_max 75.025
_cell_measurement_theta_min 3.237
_cell_volume 1996.76(19)
_computing_cell_refinement 'SAINT (Bruker, 2008)'
_computing_data_collection 'PROTEUM2 (Bruker, 2008)'
_computing_data_reduction 'SAINT (Bruker, 2008)'
_computing_molecular_graphics
;
COOT (Emsley et al., 2010) and SwissPDBViewer (Guex & Peitsch, 1997)
;
_computing_publication_material
;
CHEMDRAW (Mills, 2006), ORTEPIII (Burnett & Johnson, (1996),
ORTEP-3 (Farrugia, 2012) and POV-Ray (Persistence of Vision Pty, 2004)
;
_computing_structure_refinement 'SHELXL2014 (Sheldrick, 2015)'
_computing_structure_solution 'SHELXS86 (Sheldrick, 2008)'
_diffrn_ambient_temperature 100(2)
_diffrn_measured_fraction_theta_full 0.994
_diffrn_measured_fraction_theta_max 0.990
_diffrn_measurement_device_type 'Bruker D8 Venture'
_diffrn_measurement_method '\w and \f scans'
_diffrn_radiation_type CuK\a
_diffrn_radiation_wavelength 1.54178
_diffrn_reflns_av_R_equivalents 0.0366
_diffrn_reflns_limit_h_max 5
_diffrn_reflns_limit_h_min -6
_diffrn_reflns_limit_k_max 20
_diffrn_reflns_limit_k_min -20
_diffrn_reflns_limit_l_max 29
_diffrn_reflns_limit_l_min -29
_diffrn_reflns_number 19950
_diffrn_reflns_theta_full 67.679
_diffrn_reflns_theta_max 75.025
_diffrn_reflns_theta_min 3.237
_exptl_absorpt_coefficient_mu 0.713
_exptl_absorpt_correction_T_max 1.0
_exptl_absorpt_correction_T_min 0.867
_exptl_absorpt_correction_type multi-scan
_exptl_absorpt_process_details '(SADABS; Bruker, 2008)'
_exptl_crystal_colour colourless
_exptl_crystal_density_diffrn 1.279
_exptl_crystal_description needle
_exptl_crystal_F_000 824
_exptl_crystal_size_max 0.2
_exptl_crystal_size_mid 0.02
_exptl_crystal_size_min 0.02
_refine_diff_density_max 0.334
_refine_diff_density_min -0.515
_refine_ls_abs_structure_details
;
Flack <i>x</i> determined using 1558 quotients [(I+)-(I-)]/[(I+)+(I-)]
(Parsons et al., 2013)
;
_refine_ls_abs_structure_Flack 0.01(7)
_refine_ls_extinction_method none
_refine_ls_goodness_of_fit_ref 1.089
_refine_ls_hydrogen_treatment refall
_refine_ls_matrix_type full
_refine_ls_number_parameters 365
_refine_ls_number_reflns 3983
_refine_ls_number_restraints 0
_refine_ls_restrained_S_all 1.089
_refine_ls_R_factor_all 0.0435
_refine_ls_R_factor_gt 0.0404
_refine_ls_shift/su_max 0.000
_refine_ls_shift/su_mean 0.000
_refine_ls_structure_factor_coef Fsqd
_refine_ls_weighting_details 'w=1/[\s^2^(Fo^2^)+(0.0811P)^2^+0.8254P] where P=(Fo^2^+2Fc^2^)/3'
_refine_ls_weighting_scheme calc
_refine_ls_wR_factor_gt 0.1101
_refine_ls_wR_factor_ref 0.1323
_reflns_number_gt 3882
_reflns_number_total 3983
_reflns_threshold_expression 'I > 2\s(I)'
_cod_data_source_file ku3197sup1.cif
_cod_data_source_block temperature_100K
_cod_database_code 2020794
_shelx_space_group_comment
;
The symmetry employed for this shelxl refinement is uniquely defined
by the following loop, which should always be used as a source of
symmetry information in preference to the above space-group names.
They are only intended as comments.
;
_shelxl_version_number 2.014

loop_
_space_group_symop_operation_xyz
'x, y, z'
'-x+1/2, -y, z+1/2'
'-x, y+1/2, -z+1/2'
'x+1/2, -y+1/2, -z'

loop_
_atom_site_type_symbol
_atom_site_label
_atom_site_fract_x
_atom_site_fract_y
_atom_site_fract_z
_atom_site_U_iso_or_equiv
_atom_site_adp_type
_atom_site_calc_flag
_atom_site_occupancy
N N_1 0.7011(5) 0.41181(13) 0.25508(10) 0.0247(5) Uani d 1
H H1_1 0.634(9) 0.418(2) 0.2181(17) 0.037(10) Uiso d 1
H H2_1 0.554(8) 0.4204(19) 0.2785(15) 0.028(8) Uiso d 1
H H3_1 0.802(9) 0.456(2) 0.2611(17) 0.038(10) Uiso d 1
C CA_1 0.8469(5) 0.33605(16) 0.26229(10) 0.0215(5) Uani d 1
H HA_1 1.003(6) 0.3416(16) 0.2395(12) 0.014(7) Uiso d 1
C CB_1 0.9363(6) 0.32392(19) 0.32407(11) 0.0264(6) Uani d 1
H HB1_1 1.031(8) 0.369(2) 0.3360(15) 0.031(9) Uiso d 1
H HB2_1 1.036(8) 0.281(2) 0.3250(14) 0.028(8) Uiso d 1
C CG_1 0.7140(5) 0.31192(16) 0.36657(10) 0.0219(5) Uani d 1
C CD1_1 0.6224(6) 0.37571(17) 0.39916(11) 0.0295(6) Uani d 1
H HD1_1 0.696(8) 0.428(2) 0.3942(15) 0.032(9) Uiso d 1
C CD2_1 0.6024(6) 0.23730(16) 0.37516(11) 0.0262(6) Uani d 1
H HD2_1 0.670(7) 0.1918(19) 0.3535(14) 0.025(8) Uiso d 1
C CE1_1 0.4255(7) 0.36407(19) 0.43950(12) 0.0348(7) Uani d 1
H HE1_1 0.354(9) 0.410(2) 0.4629(17) 0.042(11) Uiso d 1
C CE2_1 0.4023(7) 0.22617(19) 0.41503(12) 0.0334(7) Uani d 1
H HE2_1 0.335(8) 0.176(2) 0.4227(14) 0.027(8) Uiso d 1
C CZ_1 0.3156(6) 0.2894(2) 0.44738(12) 0.0342(7) Uani d 1
H HZ_1 0.178(8) 0.2818(19) 0.4762(15) 0.025(8) Uiso d 1
C C_1 0.6746(5) 0.26717(14) 0.24147(9) 0.0178(5) Uani d 1
O O_1 0.4328(3) 0.27467(10) 0.23738(7) 0.0204(4) Uani d 1
N N_2 0.8062(5) 0.20008(13) 0.22992(9) 0.0205(4) Uani d 1
H H1_2 0.976(9) 0.198(2) 0.2355(15) 0.032(9) Uiso d 1
C CA_2 0.6691(5) 0.12561(15) 0.21594(11) 0.0211(5) Uani d 1
H HA_2 0.521(7) 0.1211(18) 0.2428(13) 0.020(7) Uiso d 1
C CB_2 0.5643(5) 0.12544(16) 0.15474(11) 0.0232(5) Uani d 1
H HB1_2 0.426(8) 0.172(2) 0.1526(15) 0.035(9) Uiso d 1
H HB2_2 0.464(8) 0.077(2) 0.1477(14) 0.030(9) Uiso d 1
C CG_2 0.7777(5) 0.13022(15) 0.10992(10) 0.0202(5) Uani d 1
C CD1_2 0.8903(6) 0.06088(16) 0.08756(11) 0.0261(6) Uani d 1
H HD1_2 0.819(7) 0.011(2) 0.0981(14) 0.025(8) Uiso d 1
C CD2_2 0.8706(5) 0.20353(16) 0.09002(11) 0.0236(6) Uani d 1
H HD2_2 0.795(8) 0.252(2) 0.1040(15) 0.030(9) Uiso d 1
C CE1_2 1.0834(7) 0.06497(17) 0.04618(11) 0.0296(6) Uani d 1
H HE1_2 1.158(8) 0.015(2) 0.0326(15) 0.033(9) Uiso d 1
C CE2_2 1.0649(6) 0.20758(16) 0.04853(11) 0.0260(6) Uani d 1
H HE2_2 1.130(8) 0.259(2) 0.0346(16) 0.036(10) Uiso d 1
C CZ_2 1.1738(6) 0.13813(18) 0.02669(11) 0.0268(6) Uani d 1
H HZ_2 1.306(9) 0.140(2) -0.0019(15) 0.036(9) Uiso d 1
C C_2 0.8528(6) 0.05438(17) 0.22780(13) 0.0303(6) Uani d 1
O O1_2 1.0761(4) 0.06787(15) 0.24732(14) 0.0531(8) Uani d 1
O O2_2 0.7655(5) -0.01370(13) 0.21644(10) 0.0408(6) Uani d 1
O O1_3 0.5411(5) 0.43110(12) 0.14131(8) 0.0319(5) Uani d 1
C C2_3 0.4997(7) 0.51361(19) 0.12622(15) 0.0349(7) Uani d 1
H H21_3 0.602(8) 0.530(2) 0.0883(15) 0.032(9) Uiso d 1
H H22_3 0.565(8) 0.543(2) 0.1581(16) 0.033(9) Uiso d 1
C C3_3 0.2088(8) 0.5202(2) 0.11332(18) 0.0453(9) Uani d 1
H H31_3 0.096(11) 0.527(3) 0.151(2) 0.061(13) Uiso d 1
H H32_3 0.176(12) 0.567(3) 0.088(2) 0.068(15) Uiso d 1
C C4_3 0.1529(7) 0.4396(2) 0.08492(14) 0.0361(7) Uani d 1
H H41_3 0.199(8) 0.441(2) 0.0433(16) 0.034(9) Uiso d 1
H H42_3 -0.036(11) 0.422(3) 0.0910(18) 0.050(12) Uiso d 1
C C5_3 0.3320(8) 0.3832(2) 0.11731(14) 0.0392(7) Uani d 1
H H51_3 0.238(10) 0.360(3) 0.147(2) 0.057(13) Uiso d 1
H H52_3 0.432(13) 0.340(3) 0.088(2) 0.079(16) Uiso d 1

loop_
_atom_site_aniso_label
_atom_site_aniso_U_11
_atom_site_aniso_U_22
_atom_site_aniso_U_33
_atom_site_aniso_U_12
_atom_site_aniso_U_13
_atom_site_aniso_U_23
N_1 0.0286(12) 0.0240(11) 0.0213(10) -0.0093(9) -0.0023(10) -0.0016(8)
CA_1 0.0117(11) 0.0348(13) 0.0180(11) -0.0019(10) -0.0004(9) 0.0005(9)
CB_1 0.0150(11) 0.0443(16) 0.0199(12) -0.0024(12) -0.0036(10) -0.0005(11)
CG_1 0.0188(12) 0.0318(13) 0.0152(11) 0.0007(10) -0.0055(9) 0.0015(9)
CD1_1 0.0383(17) 0.0285(13) 0.0216(12) 0.0024(12) -0.0015(11) -0.0004(10)
CD2_1 0.0296(15) 0.0266(13) 0.0224(12) 0.0035(11) -0.0032(11) 0.0025(10)
CE1_1 0.0419(17) 0.0408(16) 0.0217(12) 0.0146(15) 0.0039(12) 0.0011(11)
CE2_1 0.0385(17) 0.0354(15) 0.0264(13) -0.0099(13) -0.0015(12) 0.0109(11)
CZ_1 0.0230(14) 0.0581(19) 0.0214(12) 0.0061(14) 0.0034(11) 0.0140(13)
C_1 0.0141(10) 0.0261(11) 0.0131(10) 0.0017(9) 0.0012(9) 0.0006(8)
O_1 0.0115(8) 0.0241(8) 0.0254(8) 0.0023(7) -0.0007(7) -0.0018(7)
N_2 0.0135(10) 0.0289(11) 0.0192(9) 0.0064(8) 0.0019(8) 0.0012(8)
CA_2 0.0167(11) 0.0242(12) 0.0224(11) 0.0052(10) 0.0052(10) 0.0025(9)
CB_2 0.0188(12) 0.0254(12) 0.0253(12) 0.0023(11) -0.0003(10) 0.0005(9)
CG_2 0.0182(12) 0.0257(12) 0.0166(11) 0.0019(10) -0.0046(9) -0.0017(9)
CD1_2 0.0329(16) 0.0234(12) 0.0218(12) 0.0000(11) -0.0039(11) -0.0006(9)
CD2_2 0.0231(14) 0.0255(12) 0.0223(12) 0.0038(10) -0.0011(10) 0.0010(9)
CE1_2 0.0400(17) 0.0272(12) 0.0216(12) 0.0090(13) -0.0010(11) -0.0040(10)
CE2_2 0.0294(14) 0.0269(13) 0.0218(12) -0.0010(12) 0.0003(11) 0.0041(10)
CZ_2 0.0269(13) 0.0373(14) 0.0161(11) 0.0046(12) 0.0010(10) 0.0012(10)
C_2 0.0247(14) 0.0315(14) 0.0347(14) 0.0106(11) 0.0142(11) 0.0139(11)
O1_2 0.0191(10) 0.0442(12) 0.096(2) 0.0045(9) 0.0019(12) 0.0399(14)
O2_2 0.0540(15) 0.0259(10) 0.0424(12) 0.0108(10) 0.0130(11) 0.0048(9)
O1_3 0.0323(11) 0.0333(10) 0.0302(10) -0.0043(9) -0.0078(9) 0.0008(8)
C2_3 0.0332(17) 0.0303(14) 0.0411(16) -0.0005(12) -0.0082(13) -0.0008(13)
C3_3 0.0332(18) 0.0443(19) 0.058(2) 0.0050(15) -0.0086(17) -0.0148(16)
C4_3 0.0275(15) 0.0455(17) 0.0352(16) -0.0025(13) -0.0022(13) -0.0093(13)
C5_3 0.0461(19) 0.0385(16) 0.0332(15) -0.0135(15) -0.0089(15) 0.0000(12)

loop_
_atom_type_symbol
_atom_type_description
_atom_type_scat_dispersion_real
_atom_type_scat_dispersion_imag
_atom_type_scat_source
C C 0.0181 0.0091 'International Tables Vol C Tables 4.2.6.8 and 6.1.1.4'
H H 0.0000 0.0000 'International Tables Vol C Tables 4.2.6.8 and 6.1.1.4'
N N 0.0311 0.0180 'International Tables Vol C Tables 4.2.6.8 and 6.1.1.4'
O O 0.0492 0.0322 'International Tables Vol C Tables 4.2.6.8 and 6.1.1.4'

loop_
_geom_angle_atom_site_label_1
_geom_angle_atom_site_label_2
_geom_angle_atom_site_label_3
_geom_angle
CA_1 N_1 H1_1 113(2)
CA_1 N_1 H2_1 117(2)
H1_1 N_1 H2_1 104(3)
CA_1 N_1 H3_1 114(3)
H1_1 N_1 H3_1 104(3)
H2_1 N_1 H3_1 103(3)
N_1 CA_1 C_1 109.1(2)
N_1 CA_1 CB_1 111.7(2)
C_1 CA_1 CB_1 111.9(2)
N_1 CA_1 HA_1 105.2(17)
C_1 CA_1 HA_1 111.3(17)
CB_1 CA_1 HA_1 107.6(17)
CG_1 CB_1 CA_1 115.1(2)
CG_1 CB_1 HB1_1 107(2)
CA_1 CB_1 HB1_1 109(2)
CG_1 CB_1 HB2_1 108(2)
CA_1 CB_1 HB2_1 108(2)
HB1_1 CB_1 HB2_1 111(3)
CD2_1 CG_1 CD1_1 118.4(3)
CD2_1 CG_1 CB_1 121.1(2)
CD1_1 CG_1 CB_1 120.5(3)
CE1_1 CD1_1 CG_1 120.4(3)
CE1_1 CD1_1 HD1_1 119(2)
CG_1 CD1_1 HD1_1 120(2)
CG_1 CD2_1 CE2_1 121.0(3)
CG_1 CD2_1 HD2_1 119(2)
CE2_1 CD2_1 HD2_1 120(2)
CZ_1 CE1_1 CD1_1 120.5(3)
CZ_1 CE1_1 HE1_1 118(2)
CD1_1 CE1_1 HE1_1 121(2)
CZ_1 CE2_1 CD2_1 120.1(3)
CZ_1 CE2_1 HE2_1 118(2)
CD2_1 CE2_1 HE2_1 121(2)
CE2_1 CZ_1 CE1_1 119.6(3)
CE2_1 CZ_1 HZ_1 120.6(19)
CE1_1 CZ_1 HZ_1 119.8(19)
O_1 C_1 N_2 124.4(2)
O_1 C_1 CA_1 120.9(2)
N_2 C_1 CA_1 114.6(2)
C_1 N_2 CA_2 121.8(2)
C_1 N_2 H1_2 119(2)
CA_2 N_2 H1_2 118(2)
N_2 CA_2 CB_2 112.1(2)
N_2 CA_2 C_2 109.5(2)
CB_2 CA_2 C_2 112.2(2)
N_2 CA_2 HA_2 106.4(18)
CB_2 CA_2 HA_2 109.9(19)
C_2 CA_2 HA_2 106.5(18)
CG_2 CB_2 CA_2 114.1(2)
CG_2 CB_2 HB1_2 114(2)
CA_2 CB_2 HB1_2 106(2)
CG_2 CB_2 HB2_2 107(2)
CA_2 CB_2 HB2_2 110(2)
HB1_2 CB_2 HB2_2 105(3)
CD2_2 CG_2 CD1_2 117.9(2)
CD2_2 CG_2 CB_2 121.4(2)
CD1_2 CG_2 CB_2 120.7(2)
CE1_2 CD1_2 CG_2 120.9(3)
CE1_2 CD1_2 HD1_2 120(2)
CG_2 CD1_2 HD1_2 119(2)
CE2_2 CD2_2 CG_2 121.2(2)
CE2_2 CD2_2 HD2_2 119(2)
CG_2 CD2_2 HD2_2 120(2)
CD1_2 CE1_2 CZ_2 120.7(3)
CD1_2 CE1_2 HE1_2 118(2)
CZ_2 CE1_2 HE1_2 122(2)
CZ_2 CE2_2 CD2_2 120.1(2)
CZ_2 CE2_2 HE2_2 119(2)
CD2_2 CE2_2 HE2_2 121(2)
CE1_2 CZ_2 CE2_2 119.2(3)
CE1_2 CZ_2 HZ_2 120(2)
CE2_2 CZ_2 HZ_2 121(2)
O1_2 C_2 O2_2 124.5(3)
O1_2 C_2 CA_2 118.4(3)
O2_2 C_2 CA_2 117.0(3)
C5_3 O1_3 C2_3 109.2(2)
O1_3 C2_3 C3_3 105.2(3)
O1_3 C2_3 H21_3 112(2)
C3_3 C2_3 H21_3 107(2)
O1_3 C2_3 H22_3 105(2)
C3_3 C2_3 H22_3 117(2)
H21_3 C2_3 H22_3 111(3)
C2_3 C3_3 C4_3 101.8(3)
C2_3 C3_3 H31_3 111(3)
C4_3 C3_3 H31_3 111(3)
C2_3 C3_3 H32_3 110(4)
C4_3 C3_3 H32_3 114(3)
H31_3 C3_3 H32_3 109(4)
C5_3 C4_3 C3_3 102.6(3)
C5_3 C4_3 H41_3 112(2)
C3_3 C4_3 H41_3 111(2)
C5_3 C4_3 H42_3 108(3)
C3_3 C4_3 H42_3 112(2)
H41_3 C4_3 H42_3 111(4)
O1_3 C5_3 C4_3 106.8(3)
O1_3 C5_3 H51_3 108(3)
C4_3 C5_3 H51_3 109(3)
O1_3 C5_3 H52_3 106(3)
C4_3 C5_3 H52_3 111(3)
H51_3 C5_3 H52_3 115(4)

loop_
_geom_bond_atom_site_label_1
_geom_bond_atom_site_label_2
_geom_bond_distance
N_1 CA_1 1.478(3)
N_1 H1_1 0.94(4)
N_1 H2_1 0.94(4)
N_1 H3_1 0.90(4)
CA_1 C_1 1.527(3)
CA_1 CB_1 1.538(3)
CA_1 HA_1 0.96(3)
CB_1 CG_1 1.519(4)
CB_1 HB1_1 0.94(4)
CB_1 HB2_1 0.88(4)
CG_1 CD2_1 1.387(4)
CG_1 CD1_1 1.395(4)
CD1_1 CE1_1 1.390(4)
CD1_1 HD1_1 0.96(4)
CD2_1 CE2_1 1.393(4)
CD2_1 HD2_1 0.98(3)
CE1_1 CZ_1 1.381(5)
CE1_1 HE1_1 1.02(4)
CE2_1 CZ_1 1.377(5)
CE2_1 HE2_1 0.93(4)
CZ_1 HZ_1 0.98(4)
C_1 O_1 1.233(3)
C_1 N_2 1.335(3)
N_2 CA_2 1.465(3)
N_2 H1_2 0.87(4)
CA_2 CB_2 1.536(3)
CA_2 C_2 1.538(3)
CA_2 HA_2 0.99(3)
CB_2 CG_2 1.512(4)
CB_2 HB1_2 1.05(4)
CB_2 HB2_2 0.98(4)
CG_2 CD2_2 1.396(4)
CG_2 CD1_2 1.397(4)
CD1_2 CE1_2 1.382(4)
CD1_2 HD1_2 0.94(3)
CD2_2 CE2_2 1.388(4)
CD2_2 HD2_2 0.95(4)
CE1_2 CZ_2 1.387(4)
CE1_2 HE1_2 0.97(4)
CE2_2 CZ_2 1.386(4)
CE2_2 HE2_2 0.97(4)
CZ_2 HZ_2 0.95(4)
C_2 O1_2 1.240(4)
C_2 O2_2 1.252(4)
O1_3 C5_3 1.443(4)
O1_3 C2_3 1.443(4)
C2_3 C3_3 1.507(5)
C2_3 H21_3 1.07(4)
C2_3 H22_3 0.96(4)
C3_3 C4_3 1.534(5)
C3_3 H31_3 1.06(5)
C3_3 H32_3 1.00(5)
C4_3 C5_3 1.515(5)
C4_3 H41_3 1.01(4)
C4_3 H42_3 1.01(5)
C5_3 H51_3 0.93(5)
C5_3 H52_3 1.12(6)

loop_
_geom_hbond_atom_site_label_D
_geom_hbond_atom_site_label_H
_geom_hbond_atom_site_label_A
_geom_hbond_site_symmetry_A
_geom_hbond_distance_DH
_geom_hbond_distance_HA
_geom_hbond_distance_DA
_geom_hbond_angle_DHA
_geom_hbond_publ_flag
N_1 H1_1 O1_3 . 0.94(4) 1.88(4) 2.819(3) 173(4) y
N_2 H1_2 O_1 1_655 0.87(4) 2.64(4) 3.412(3) 148(3) y
N_1 H2_1 O2_2 3_655 0.94(4) 1.96(4) 2.753(4) 141(3) y
N_1 H3_1 O1_2 3_755 0.90(4) 1.99(4) 2.848(3) 158(4) y
N_1 H3_1 O2_2 3_755 0.90(4) 2.31(4) 3.047(3) 139(4) y

_cod_database_fobs_code 2020794
